data_1573094
loop_
_publ_author_name
'Kardela, Marlena'
'Dziuk, B\/la\.zej'
'Szostak, Roman'
'Szostak, Michal'
'Bisz, Elwira'

_publ_section_title
;
 IBzH (IBenzhydryl): sterically-flexible N-aliphatic N-heterocyclic
 carbenes (NHCs) for iron-catalyzed C(sp3)--C(sp2) cross-coupling of
 unactivated haloalkanes
;
_journal_issue 24
_journal_name_full 'Catalysis Science &amp; Technology'
_journal_page_first 7002
_journal_page_last 7008
_journal_paper_doi 10.1039/D4CY01315H
_journal_volume 14
_journal_year 2024
_chemical_formula_moiety 'C29 H24 N2 Se'
_chemical_formula_sum 'C29 H24 N2 Se'
_chemical_formula_weight 479.46
_space_group_crystal_system monoclinic
_space_group_IT_number 14
_space_group_name_Hall '-P 2yn'
_space_group_name_H-M_alt 'P 1 21/n 1'
_atom_sites_solution_hydrogens geom
_audit_creation_date 2024-10-23
_audit_creation_method
;
Olex2 1.3
(compiled 2020.11.12 svn.r5f609507 for OlexSys, GUI svn.r6408)
;
_audit_update_record
;
2024-10-23 deposited with the CCDC.	2024-11-12 downloaded from the CCDC.
;
_cell_angle_alpha 90
_cell_angle_beta 107.9350(10)
_cell_angle_gamma 90
_cell_formula_units_Z 4
_cell_length_a 8.30910(10)
_cell_length_b 25.5056(2)
_cell_length_c 11.35770(10)
_cell_measurement_reflns_used 17831
_cell_measurement_temperature 100(2)
_cell_measurement_theta_max 73.279
_cell_measurement_theta_min 3.466
_cell_volume 2290.06(4)
_computing_cell_refinement 'CrysAlisPro 1.171.42.42a (Rigaku OD, 2022)'
_computing_data_collection 'CrysAlisPro 1.171.42.42a (Rigaku OD, 2022)'
_computing_data_reduction 'CrysAlisPro 1.171.42.42a (Rigaku OD, 2022)'
_computing_molecular_graphics 'Olex2 1.3 (Dolomanov et al., 2009)'
_computing_publication_material 'Olex2 1.3 (Dolomanov et al., 2009)'
_computing_structure_refinement 'SHELXL 2014/7 (Sheldrick, 2015)'
_computing_structure_solution 'SHELXL-2014/7 (Sheldrick, 2014)'
_diffrn_ambient_temperature 100.15
_diffrn_detector_area_resol_mean 10.0000
_diffrn_measured_fraction_theta_full 0.998
_diffrn_measured_fraction_theta_max 0.965
_diffrn_measurement_device 'four-circle diffractometer'
_diffrn_measurement_device_type 'XtaLAB Synergy R, DW system, HyPix-Arc 150'
_diffrn_radiation_type CuK\a
_diffrn_radiation_wavelength 1.54184
_diffrn_reflns_av_R_equivalents 0.0170
_diffrn_reflns_av_unetI/netI 0.0129
_diffrn_reflns_Laue_measured_fraction_full 0.998
_diffrn_reflns_Laue_measured_fraction_max 0.965
_diffrn_reflns_limit_h_max 9
_diffrn_reflns_limit_h_min -9
_diffrn_reflns_limit_k_max 29
_diffrn_reflns_limit_k_min -31
_diffrn_reflns_limit_l_max 13
_diffrn_reflns_limit_l_min -14
_diffrn_reflns_number 17831
_diffrn_reflns_point_group_measured_fraction_full 0.998
_diffrn_reflns_point_group_measured_fraction_max 0.965
_diffrn_reflns_theta_full 67.684
_diffrn_reflns_theta_max 73.279
_diffrn_reflns_theta_min 3.466
_exptl_absorpt_coefficient_mu 2.353
_exptl_absorpt_correction_T_max 1.00000
_exptl_absorpt_correction_T_min 0.68713
_exptl_absorpt_correction_type multi-scan
_exptl_absorpt_process_details
;
SCALE3 ABSPACK (Rigaku Oxford Diffraction, 2015).
;
_exptl_crystal_colour colourless
_exptl_crystal_colour_primary colourless
_exptl_crystal_density_diffrn 1.391
_exptl_crystal_density_method 'not measured'
_exptl_crystal_description plate
_exptl_crystal_F_000 984
_exptl_crystal_size_max 0.2
_exptl_crystal_size_mid 0.15
_exptl_crystal_size_min 0.1
_refine_diff_density_max 0.334
_refine_diff_density_min -0.502
_refine_diff_density_rms 0.044
_refine_ls_extinction_coef 0.00116(10)
_refine_ls_extinction_expression Fc^*^=kFc[1+0.001xFc^2^\l^3^/sin(2\q)]^-1/4^
_refine_ls_extinction_method 'SHELXL-2014/7 (Sheldrick 2014'
_refine_ls_goodness_of_fit_ref 1.055
_refine_ls_hydrogen_treatment constr
_refine_ls_matrix_type full
_refine_ls_number_parameters 290
_refine_ls_number_reflns 4442
_refine_ls_number_restraints 0
_refine_ls_restrained_S_all 1.055
_refine_ls_R_factor_all 0.0252
_refine_ls_R_factor_gt 0.0244
_refine_ls_shift/su_max 0.002
_refine_ls_shift/su_mean 0.000
_refine_ls_structure_factor_coef Fsqd
_refine_ls_weighting_details 'w=1/[\s^2^(Fo^2^)+(0.0282P)^2^+1.4481P] where P=(Fo^2^+2Fc^2^)/3'
_refine_ls_weighting_scheme calc
_refine_ls_wR_factor_gt 0.0623
_refine_ls_wR_factor_ref 0.0627
_reflns_Friedel_coverage 0.000
_reflns_number_gt 4302
_reflns_number_total 4442
_reflns_threshold_expression 'I > 2\s(I)'
_cod_data_source_file d4cy01315h2.cif
_cod_data_source_block bdbzh
_cod_depositor_comments 'Adding full bibliography for 1573093--1573094.cif.'
_cod_database_code 1573094
_shelx_shelxl_version_number 2014/7
_shelx_space_group_comment
;
The symmetry employed for this shelxl refinement is uniquely defined
by the following loop, which should always be used as a source of
symmetry information in preference to the above space-group names.
They are only intended as comments.
;
_exptl_absorpt_special_details
;
CrysAlisPro, Agilent Technologies,
Version 1.171.37.33c (release 11-04-2014 CrysAlis171 .NET)
(compiled Apr 11 2014,15:12:41)
Empirical absorption correction using spherical harmonics,
 implemented in SCALE3 ABSPACK scaling algorithm.
;
_olex2_refinement_description
;
1. Fixed Uiso
 At 1.2 times of:
  All C(H) groups
2.a Ternary CH refined with riding coordinates:
 C4(H4), C17(H17)
2.b Aromatic/amide H refined with riding coordinates:
 C2(H2), C3(H3), C6(H6), C7(H7), C8(H8), C9(H9), C10(H10), C12(H12), C13(H13),
 C14(H14), C15(H15), C16(H16), C19(H19), C20(H20), C21(H21), C22(H22), C23(H23),
  C25(H25), C26(H26), C27(H27), C28(H28), C29(H29)
;
_olex2_submission_special_instructions 'No special instructions were received'

loop_
_space_group_symop_operation_xyz
'x, y, z'
'-x+1/2, y+1/2, -z+1/2'
'-x, -y, -z'
'x-1/2, -y-1/2, z-1/2'

loop_
_atom_site_label
_atom_site_type_symbol
_atom_site_fract_x
_atom_site_fract_y
_atom_site_fract_z
_atom_site_U_iso_or_equiv
_atom_site_adp_type
_atom_site_occupancy
_atom_site_site_symmetry_order
_atom_site_calc_flag
_atom_site_refinement_flags_posn
_atom_site_refinement_flags_adp
_atom_site_refinement_flags_occupancy
_atom_site_disorder_assembly
_atom_site_disorder_group
Se1 Se 0.75217(2) 0.63897(2) 0.86881(2) 0.02675(8) Uani 1 1 d . . . . .
N1 N 0.41939(15) 0.63434(4) 0.69238(11) 0.0162(2) Uani 1 1 d . . . . .
N2 N 0.49759(15) 0.71414(4) 0.74735(11) 0.0179(2) Uani 1 1 d . . . . .
C1 C 0.54955(17) 0.66342(5) 0.76536(13) 0.0171(3) Uani 1 1 d . . . . .
C2 C 0.28669(18) 0.66706(6) 0.63064(13) 0.0189(3) Uani 1 1 d . . . . .
H2 H 0.1812 0.6565 0.5746 0.023 Uiso 1 1 calc R U . . .
C3 C 0.33494(18) 0.71646(6) 0.66478(13) 0.0197(3) Uani 1 1 d . . . . .
H3 H 0.2699 0.7473 0.6375 0.024 Uiso 1 1 calc R U . . .
C4 C 0.42065(17) 0.57677(5) 0.68391(13) 0.0161(3) Uani 1 1 d . . . . .
H4 H 0.5421 0.5658 0.7102 0.019 Uiso 1 1 calc R U . . .
C5 C 0.34470(17) 0.55993(5) 0.54867(13) 0.0161(3) Uani 1 1 d . . . . .
C6 C 0.39376(18) 0.58587(6) 0.45692(14) 0.0208(3) Uani 1 1 d . . . . .
H6 H 0.4697 0.6147 0.4788 0.025 Uiso 1 1 calc R U . . .
C7 C 0.3331(2) 0.57014(6) 0.33453(14) 0.0234(3) Uani 1 1 d . . . . .
H7 H 0.3667 0.5884 0.2730 0.028 Uiso 1 1 calc R U . . .
C8 C 0.22359(19) 0.52787(6) 0.30134(13) 0.0230(3) Uani 1 1 d . . . . .
H8 H 0.1833 0.5168 0.2175 0.028 Uiso 1 1 calc R U . . .
C9 C 0.17334(19) 0.50192(6) 0.39151(14) 0.0225(3) Uani 1 1 d . . . . .
H9 H 0.0977 0.4731 0.3692 0.027 Uiso 1 1 calc R U . . .
C10 C 0.23316(18) 0.51797(5) 0.51447(13) 0.0195(3) Uani 1 1 d . . . . .
H10 H 0.1975 0.5001 0.5755 0.023 Uiso 1 1 calc R U . . .
C11 C 0.34087(17) 0.55089(5) 0.77294(12) 0.0167(3) Uani 1 1 d . . . . .
C12 C 0.3961(2) 0.50114(6) 0.81754(14) 0.0230(3) Uani 1 1 d . . . . .
H12 H 0.4845 0.4849 0.7940 0.028 Uiso 1 1 calc R U . . .
C13 C 0.3244(2) 0.47472(6) 0.89594(14) 0.0254(3) Uani 1 1 d . . . . .
H13 H 0.3625 0.4405 0.9246 0.031 Uiso 1 1 calc R U . . .
C14 C 0.1974(2) 0.49828(6) 0.93223(14) 0.0248(3) Uani 1 1 d . . . . .
H14 H 0.1485 0.4805 0.9864 0.030 Uiso 1 1 calc R U . . .
C15 C 0.1420(2) 0.54783(6) 0.88923(15) 0.0284(3) Uani 1 1 d . . . . .
H15 H 0.0551 0.5641 0.9144 0.034 Uiso 1 1 calc R U . . .
C16 C 0.2123(2) 0.57404(6) 0.80941(15) 0.0239(3) Uani 1 1 d . . . . .
H16 H 0.1723 0.6079 0.7797 0.029 Uiso 1 1 calc R U . . .
C17 C 0.60324(17) 0.75925(5) 0.80653(13) 0.0177(3) Uani 1 1 d . . . . .
H17 H 0.6894 0.7452 0.8822 0.021 Uiso 1 1 calc R U . . .
C18 C 0.70131(18) 0.78232(5) 0.72627(13) 0.0186(3) Uani 1 1 d . . . . .
C19 C 0.62086(19) 0.79937(6) 0.60577(14) 0.0215(3) Uani 1 1 d . . . . .
H19 H 0.5028 0.7939 0.5698 0.026 Uiso 1 1 calc R U . . .
C20 C 0.7120(2) 0.82429(6) 0.53793(14) 0.0253(3) Uani 1 1 d . . . . .
H20 H 0.6559 0.8359 0.4561 0.030 Uiso 1 1 calc R U . . .
C21 C 0.8848(2) 0.83226(6) 0.58942(15) 0.0267(3) Uani 1 1 d . . . . .
H21 H 0.9465 0.8502 0.5439 0.032 Uiso 1 1 calc R U . . .
C22 C 0.9667(2) 0.81392(6) 0.70767(15) 0.0266(3) Uani 1 1 d . . . . .
H22 H 1.0855 0.8183 0.7422 0.032 Uiso 1 1 calc R U . . .
C23 C 0.87522(19) 0.78909(6) 0.77601(14) 0.0223(3) Uani 1 1 d . . . . .
H23 H 0.9321 0.7767 0.8571 0.027 Uiso 1 1 calc R U . . .
C24 C 0.49721(17) 0.79865(5) 0.85188(12) 0.0173(3) Uani 1 1 d . . . . .
C25 C 0.42494(19) 0.78177(6) 0.94129(14) 0.0235(3) Uani 1 1 d . . . . .
H25 H 0.4340 0.7460 0.9653 0.028 Uiso 1 1 calc R U . . .
C26 C 0.3405(2) 0.81636(7) 0.99533(15) 0.0275(3) Uani 1 1 d . . . . .
H26 H 0.2932 0.8044 1.0567 0.033 Uiso 1 1 calc R U . . .
C27 C 0.32501(19) 0.86877(6) 0.95969(15) 0.0267(3) Uani 1 1 d . . . . .
H27 H 0.2685 0.8928 0.9973 0.032 Uiso 1 1 calc R U . . .
C28 C 0.39268(19) 0.88561(6) 0.86892(14) 0.0241(3) Uani 1 1 d . . . . .
H28 H 0.3804 0.9212 0.8433 0.029 Uiso 1 1 calc R U . . .
C29 C 0.47868(18) 0.85074(6) 0.81480(13) 0.0196(3) Uani 1 1 d . . . . .
H29 H 0.5245 0.8627 0.7526 0.023 Uiso 1 1 calc R U . . .

loop_
_atom_site_aniso_label
_atom_site_aniso_U_11
_atom_site_aniso_U_22
_atom_site_aniso_U_33
_atom_site_aniso_U_23
_atom_site_aniso_U_13
_atom_site_aniso_U_12
Se1 0.01792(10) 0.01476(10) 0.03672(12) 0.00136(6) -0.00753(7) 0.00140(5)
N1 0.0148(6) 0.0117(5) 0.0193(6) -0.0009(4) 0.0011(5) 0.0002(4)
N2 0.0171(6) 0.0121(5) 0.0201(6) -0.0014(4) -0.0008(5) 0.0002(4)
C1 0.0159(7) 0.0134(6) 0.0198(7) -0.0007(5) 0.0023(5) -0.0009(5)
C2 0.0153(6) 0.0169(7) 0.0207(7) -0.0007(5) -0.0001(5) 0.0017(5)
C3 0.0175(7) 0.0162(7) 0.0208(7) 0.0000(5) -0.0009(5) 0.0033(5)
C4 0.0153(6) 0.0110(6) 0.0212(7) -0.0011(5) 0.0043(5) 0.0005(5)
C5 0.0153(6) 0.0124(6) 0.0208(7) -0.0010(5) 0.0059(5) 0.0027(5)
C6 0.0202(7) 0.0159(7) 0.0295(8) -0.0009(6) 0.0126(6) -0.0011(5)
C7 0.0300(8) 0.0205(7) 0.0252(7) 0.0017(6) 0.0167(6) 0.0027(6)
C8 0.0286(8) 0.0221(7) 0.0191(7) -0.0019(6) 0.0084(6) 0.0040(6)
C9 0.0250(8) 0.0183(7) 0.0230(7) -0.0026(6) 0.0056(6) -0.0034(6)
C10 0.0220(7) 0.0164(7) 0.0204(7) 0.0004(5) 0.0071(6) -0.0027(5)
C11 0.0175(7) 0.0148(6) 0.0159(6) -0.0039(5) 0.0026(5) -0.0025(5)
C12 0.0255(8) 0.0203(7) 0.0247(7) 0.0027(6) 0.0099(6) 0.0059(6)
C13 0.0320(8) 0.0198(7) 0.0245(7) 0.0046(6) 0.0086(6) 0.0028(6)
C14 0.0280(8) 0.0257(8) 0.0221(7) -0.0011(6) 0.0098(6) -0.0051(6)
C15 0.0299(8) 0.0259(8) 0.0354(9) -0.0019(7) 0.0187(7) 0.0014(6)
C16 0.0266(8) 0.0164(7) 0.0308(8) 0.0001(6) 0.0117(6) 0.0033(6)
C17 0.0177(7) 0.0116(6) 0.0192(6) -0.0007(5) -0.0011(5) -0.0011(5)
C18 0.0195(7) 0.0121(6) 0.0226(7) -0.0040(5) 0.0043(6) 0.0020(5)
C19 0.0200(7) 0.0195(7) 0.0232(7) -0.0013(6) 0.0038(6) 0.0025(6)
C20 0.0302(8) 0.0221(7) 0.0248(7) -0.0004(6) 0.0102(6) 0.0043(6)
C21 0.0310(8) 0.0212(7) 0.0339(8) -0.0083(6) 0.0189(7) -0.0026(6)
C22 0.0209(7) 0.0251(8) 0.0344(8) -0.0126(6) 0.0091(6) -0.0031(6)
C23 0.0200(7) 0.0189(7) 0.0253(7) -0.0065(6) 0.0030(6) 0.0008(6)
C24 0.0166(7) 0.0145(6) 0.0167(6) -0.0022(5) -0.0009(5) -0.0027(5)
C25 0.0248(8) 0.0210(7) 0.0224(7) 0.0019(6) 0.0040(6) -0.0056(6)
C26 0.0232(8) 0.0345(9) 0.0263(8) -0.0031(7) 0.0095(6) -0.0091(7)
C27 0.0186(7) 0.0296(8) 0.0321(8) -0.0114(7) 0.0083(6) -0.0033(6)
C28 0.0207(7) 0.0177(7) 0.0322(8) -0.0034(6) 0.0055(6) 0.0000(6)
C29 0.0200(7) 0.0167(7) 0.0210(7) -0.0006(5) 0.0047(6) -0.0016(5)

loop_
_atom_type_symbol
_atom_type_description
_atom_type_scat_dispersion_real
_atom_type_scat_dispersion_imag
_atom_type_scat_source
C C 0.0181 0.0091 'International Tables Vol C Tables 4.2.6.8 and 6.1.1.4'
H H 0.0000 0.0000 'International Tables Vol C Tables 4.2.6.8 and 6.1.1.4'
N N 0.0311 0.0180 'International Tables Vol C Tables 4.2.6.8 and 6.1.1.4'
Se Se -0.7943 1.1372 'International Tables Vol C Tables 4.2.6.8 and 6.1.1.4'

loop_
_geom_angle_atom_site_label_1
_geom_angle_atom_site_label_2
_geom_angle_atom_site_label_3
_geom_angle
_geom_angle_site_symmetry_1
_geom_angle_site_symmetry_3
_geom_angle_publ_flag
C1 N1 C2 109.77(11) . . ?
C1 N1 C4 124.26(11) . . ?
C2 N1 C4 125.96(12) . . ?
C1 N2 C3 109.89(11) . . ?
C1 N2 C17 123.79(11) . . ?
C3 N2 C17 126.31(11) . . ?
N1 C1 Se1 127.09(10) . . ?
N2 C1 Se1 127.19(10) . . ?
N2 C1 N1 105.71(12) . . ?
N1 C2 H2 126.3 . . ?
C3 C2 N1 107.34(12) . . ?
C3 C2 H2 126.3 . . ?
N2 C3 H3 126.4 . . ?
C2 C3 N2 107.27(12) . . ?
C2 C3 H3 126.4 . . ?
N1 C4 H4 106.7 . . ?
N1 C4 C5 109.66(11) . . ?
N1 C4 C11 112.11(11) . . ?
C5 C4 H4 106.7 . . ?
C11 C4 H4 106.7 . . ?
C11 C4 C5 114.58(11) . . ?
C6 C5 C4 119.38(12) . . ?
C10 C5 C4 121.97(12) . . ?
C10 C5 C6 118.59(13) . . ?
C5 C6 H6 119.6 . . ?
C7 C6 C5 120.82(13) . . ?
C7 C6 H6 119.6 . . ?
C6 C7 H7 119.9 . . ?
C6 C7 C8 120.26(13) . . ?
C8 C7 H7 119.9 . . ?
C7 C8 H8 120.3 . . ?
C7 C8 C9 119.47(14) . . ?
C9 C8 H8 120.3 . . ?
C8 C9 H9 119.8 . . ?
C8 C9 C10 120.32(14) . . ?
C10 C9 H9 119.8 . . ?
C5 C10 C9 120.52(13) . . ?
C5 C10 H10 119.7 . . ?
C9 C10 H10 119.7 . . ?
C12 C11 C4 118.42(12) . . ?
C16 C11 C4 123.10(12) . . ?
C16 C11 C12 118.46(13) . . ?
C11 C12 H12 119.4 . . ?
C13 C12 C11 121.18(14) . . ?
C13 C12 H12 119.4 . . ?
C12 C13 H13 120.1 . . ?
C14 C13 C12 119.84(14) . . ?
C14 C13 H13 120.1 . . ?
C13 C14 H14 120.2 . . ?
C15 C14 C13 119.60(14) . . ?
C15 C14 H14 120.2 . . ?
C14 C15 H15 119.7 . . ?
C14 C15 C16 120.56(14) . . ?
C16 C15 H15 119.7 . . ?
C11 C16 C15 120.36(14) . . ?
C11 C16 H16 119.8 . . ?
C15 C16 H16 119.8 . . ?
N2 C17 H17 106.3 . . ?
N2 C17 C18 112.50(11) . . ?
N2 C17 C24 110.02(11) . . ?
C18 C17 H17 106.3 . . ?
C18 C17 C24 114.86(11) . . ?
C24 C17 H17 106.3 . . ?
C19 C18 C17 121.80(13) . . ?
C23 C18 C17 119.18(13) . . ?
C23 C18 C19 118.94(14) . . ?
C18 C19 H19 119.7 . . ?
C20 C19 C18 120.56(14) . . ?
C20 C19 H19 119.7 . . ?
C19 C20 H20 119.9 . . ?
C21 C20 C19 120.20(14) . . ?
C21 C20 H20 119.9 . . ?
C20 C21 H21 120.2 . . ?
C22 C21 C20 119.60(15) . . ?
C22 C21 H21 120.2 . . ?
C21 C22 H22 119.9 . . ?
C21 C22 C23 120.20(14) . . ?
C23 C22 H22 119.9 . . ?
C18 C23 C22 120.44(14) . . ?
C18 C23 H23 119.8 . . ?
C22 C23 H23 119.8 . . ?
C25 C24 C17 117.66(12) . . ?
C29 C24 C17 123.32(13) . . ?
C29 C24 C25 118.88(13) . . ?
C24 C25 H25 119.5 . . ?
C26 C25 C24 121.09(14) . . ?
C26 C25 H25 119.5 . . ?
C25 C26 H26 120.1 . . ?
C25 C26 C27 119.87(14) . . ?
C27 C26 H26 120.1 . . ?
C26 C27 H27 120.3 . . ?
C28 C27 C26 119.47(14) . . ?
C28 C27 H27 120.3 . . ?
C27 C28 H28 119.7 . . ?
C27 C28 C29 120.66(14) . . ?
C29 C28 H28 119.7 . . ?
C24 C29 C28 120.01(14) . . ?
C24 C29 H29 120.0 . . ?
C28 C29 H29 120.0 . . ?

loop_
_geom_bond_atom_site_label_1
_geom_bond_atom_site_label_2
_geom_bond_distance
_geom_bond_site_symmetry_2
_geom_bond_publ_flag
Se1 C1 1.8400(14) . ?
N1 C1 1.3619(18) . ?
N1 C2 1.3885(18) . ?
N1 C4 1.4717(16) . ?
N2 C1 1.3590(17) . ?
N2 C3 1.3888(18) . ?
N2 C17 1.4776(17) . ?
C2 H2 0.9500 . ?
C2 C3 1.343(2) . ?
C3 H3 0.9500 . ?
C4 H4 1.0000 . ?
C4 C5 1.5313(18) . ?
C4 C11 1.5200(19) . ?
C5 C6 1.3969(19) . ?
C5 C10 1.3906(19) . ?
C6 H6 0.9500 . ?
C6 C7 1.384(2) . ?
C7 H7 0.9500 . ?
C7 C8 1.386(2) . ?
C8 H8 0.9500 . ?
C8 C9 1.387(2) . ?
C9 H9 0.9500 . ?
C9 C10 1.392(2) . ?
C10 H10 0.9500 . ?
C11 C12 1.391(2) . ?
C11 C16 1.390(2) . ?
C12 H12 0.9500 . ?
C12 C13 1.389(2) . ?
C13 H13 0.9500 . ?
C13 C14 1.383(2) . ?
C14 H14 0.9500 . ?
C14 C15 1.382(2) . ?
C15 H15 0.9500 . ?
C15 C16 1.392(2) . ?
C16 H16 0.9500 . ?
C17 H17 1.0000 . ?
C17 C18 1.516(2) . ?
C17 C24 1.5266(19) . ?
C18 C19 1.395(2) . ?
C18 C23 1.391(2) . ?
C19 H19 0.9500 . ?
C19 C20 1.389(2) . ?
C20 H20 0.9500 . ?
C20 C21 1.389(2) . ?
C21 H21 0.9500 . ?
C21 C22 1.387(2) . ?
C22 H22 0.9500 . ?
C22 C23 1.395(2) . ?
C23 H23 0.9500 . ?
C24 C25 1.397(2) . ?
C24 C29 1.388(2) . ?
C25 H25 0.9500 . ?
C25 C26 1.383(2) . ?
C26 H26 0.9500 . ?
C26 C27 1.391(2) . ?
C27 H27 0.9500 . ?
C27 C28 1.386(2) . ?
C28 H28 0.9500 . ?
C28 C29 1.396(2) . ?
C29 H29 0.9500 . ?

loop_
_geom_torsion_atom_site_label_1
_geom_torsion_atom_site_label_2
_geom_torsion_atom_site_label_3
_geom_torsion_atom_site_label_4
_geom_torsion
_geom_torsion_site_symmetry_1
_geom_torsion_site_symmetry_2
_geom_torsion_site_symmetry_3
_geom_torsion_site_symmetry_4
_geom_torsion_publ_flag
N1 C2 C3 N2 0.14(16) . . . . ?
N1 C4 C5 C6 45.10(16) . . . . ?
N1 C4 C5 C10 -137.66(13) . . . . ?
N1 C4 C11 C12 -151.42(13) . . . . ?
N1 C4 C11 C16 30.27(18) . . . . ?
N2 C17 C18 C19 55.63(17) . . . . ?
N2 C17 C18 C23 -127.61(13) . . . . ?
N2 C17 C24 C25 61.56(16) . . . . ?
N2 C17 C24 C29 -122.74(14) . . . . ?
C1 N1 C2 C3 0.35(16) . . . . ?
C1 N1 C4 C5 -138.01(13) . . . . ?
C1 N1 C4 C11 93.52(15) . . . . ?
C1 N2 C3 C2 -0.59(17) . . . . ?
C1 N2 C17 C18 93.16(16) . . . . ?
C1 N2 C17 C24 -137.40(13) . . . . ?
C2 N1 C1 Se1 178.37(10) . . . . ?
C2 N1 C1 N2 -0.70(16) . . . . ?
C2 N1 C4 C5 43.45(18) . . . . ?
C2 N1 C4 C11 -85.01(16) . . . . ?
C3 N2 C1 Se1 -178.27(11) . . . . ?
C3 N2 C1 N1 0.79(16) . . . . ?
C3 N2 C17 C18 -85.55(16) . . . . ?
C3 N2 C17 C24 43.88(18) . . . . ?
C4 N1 C1 Se1 -0.4(2) . . . . ?
C4 N1 C1 N2 -179.44(12) . . . . ?
C4 N1 C2 C3 179.06(13) . . . . ?
C4 C5 C6 C7 177.18(13) . . . . ?
C4 C5 C10 C9 -176.59(13) . . . . ?
C4 C11 C12 C13 -177.89(13) . . . . ?
C4 C11 C16 C15 178.63(14) . . . . ?
C5 C4 C11 C12 82.76(16) . . . . ?
C5 C4 C11 C16 -95.55(16) . . . . ?
C5 C6 C7 C8 -0.6(2) . . . . ?
C6 C5 C10 C9 0.7(2) . . . . ?
C6 C7 C8 C9 0.9(2) . . . . ?
C7 C8 C9 C10 -0.4(2) . . . . ?
C8 C9 C10 C5 -0.4(2) . . . . ?
C10 C5 C6 C7 -0.2(2) . . . . ?
C11 C4 C5 C6 172.19(12) . . . . ?
C11 C4 C5 C10 -10.57(18) . . . . ?
C11 C12 C13 C14 -0.9(2) . . . . ?
C12 C11 C16 C15 0.3(2) . . . . ?
C12 C13 C14 C15 0.5(2) . . . . ?
C13 C14 C15 C16 0.3(2) . . . . ?
C14 C15 C16 C11 -0.7(2) . . . . ?
C16 C11 C12 C13 0.5(2) . . . . ?
C17 N2 C1 Se1 2.8(2) . . . . ?
C17 N2 C1 N1 -178.11(12) . . . . ?
C17 N2 C3 C2 178.27(13) . . . . ?
C17 C18 C19 C20 174.65(13) . . . . ?
C17 C18 C23 C22 -175.00(13) . . . . ?
C17 C24 C25 C26 173.95(13) . . . . ?
C17 C24 C29 C28 -174.04(13) . . . . ?
C18 C17 C24 C25 -170.29(12) . . . . ?
C18 C17 C24 C29 5.41(19) . . . . ?
C18 C19 C20 C21 0.3(2) . . . . ?
C19 C18 C23 C22 1.9(2) . . . . ?
C19 C20 C21 C22 1.8(2) . . . . ?
C20 C21 C22 C23 -2.0(2) . . . . ?
C21 C22 C23 C18 0.2(2) . . . . ?
C23 C18 C19 C20 -2.1(2) . . . . ?
C24 C17 C18 C19 -71.27(16) . . . . ?
C24 C17 C18 C23 105.49(14) . . . . ?
C24 C25 C26 C27 0.7(2) . . . . ?
C25 C24 C29 C28 1.6(2) . . . . ?
C25 C26 C27 C28 0.9(2) . . . . ?
C26 C27 C28 C29 -1.2(2) . . . . ?
C27 C28 C29 C24 -0.1(2) . . . . ?
C29 C24 C25 C26 -1.9(2) . . . . ?
